data_4345088
loop_
_publ_author_name
'Wang, Jian'
'Lee, Kathleen'
'Kovnir, Kirill'

_publ_section_title
;
 Synthesis, Crystal Structure, and Properties of La4Zn7P10 and
 La4Mg1.5Zn8.5P12.
;
_journal_issue 2
_journal_name_full 'Inorganic chemistry'
_journal_page_first 783
_journal_page_last 790
_journal_paper_doi 10.1021/acs.inorgchem.6b02216
_journal_volume 56
_journal_year 2017
_chemical_formula_sum 'La4 P10 Zn7'
_chemical_formula_weight 1322.93
_chemical_name_systematic
; 
 ? 
;
_space_group_crystal_system monoclinic
_space_group_IT_number 12
_space_group_name_Hall '-C 2y'
_space_group_name_H-M_alt 'C 1 2/m 1'
_symmetry_space_group_name_Hall '-C 2y'
_symmetry_space_group_name_H-M 'C 1 2/m 1'
_atom_sites_solution_hydrogens none
_atom_sites_solution_primary direct
_atom_sites_solution_secondary difmap
_audit_creation_method SHELXL-97
_cell_angle_alpha 90.00
_cell_angle_beta 111.627(5)
_cell_angle_gamma 90.00
_cell_formula_units_Z 2
_cell_length_a 15.579(7)
_cell_length_b 4.1312(18)
_cell_length_c 14.409(6)
_cell_measurement_reflns_used 4561
_cell_measurement_temperature 90(2)
_cell_measurement_theta_max 26.341
_cell_measurement_theta_min 1.520
_cell_volume 862.1(6)
_computing_cell_refinement 'SMART V5.625 (Bruker, 2000)'
_computing_data_collection 'SMART V5.625 (Bruker, 2000)'
_computing_data_reduction 'SAINT V6.32 (Bruker, 2001)'
_computing_publication_material 'SHELXL-97 (Sheldrick, 1997)'
_computing_structure_refinement 'SHELXL-97 (Sheldrick, 1997)'
_computing_structure_solution 'SHELXS-97 (Sheldrick, 1990)'
_diffrn_ambient_temperature 90(2)
_diffrn_measured_fraction_theta_full 1.000
_diffrn_measured_fraction_theta_max 1.000
_diffrn_measurement_device_type 'Bruker APEX II CCD area-detector'
_diffrn_measurement_method 'profile data from \w scans'
_diffrn_radiation_monochromator graphite
_diffrn_radiation_source 'fine-focus sealed tube'
_diffrn_radiation_type MoK\a
_diffrn_radiation_wavelength 0.71073
_diffrn_reflns_av_R_equivalents 0.0791
_diffrn_reflns_av_sigmaI/netI 0.0799
_diffrn_reflns_limit_h_max 18
_diffrn_reflns_limit_h_min -18
_diffrn_reflns_limit_k_max 4
_diffrn_reflns_limit_k_min -4
_diffrn_reflns_limit_l_max 17
_diffrn_reflns_limit_l_min -17
_diffrn_reflns_number 4038
_diffrn_reflns_theta_full 25.00
_diffrn_reflns_theta_max 25.00
_diffrn_reflns_theta_min 1.52
_exptl_absorpt_coefficient_mu 20.119
_exptl_absorpt_correction_T_max 0.6891
_exptl_absorpt_correction_T_min 0.1963
_exptl_absorpt_correction_type multi-scan
_exptl_absorpt_process_details 'SADABS v2.03 (Bruker, 2003)'
_exptl_crystal_colour Black
_exptl_crystal_density_diffrn 5.097
_exptl_crystal_density_method 'not measured'
_exptl_crystal_description Needle
_exptl_crystal_F_000 1176
_exptl_crystal_size_max 0.12
_exptl_crystal_size_mid 0.04
_exptl_crystal_size_min 0.02
_refine_diff_density_max 2.112
_refine_diff_density_min -1.931
_refine_diff_density_rms 0.404
_refine_ls_extinction_coef 0.00115(17)
_refine_ls_extinction_expression Fc^*^=kFc[1+0.001xFc^2^\l^3^/sin(2\q)]^-1/4^
_refine_ls_extinction_method SHELXL
_refine_ls_goodness_of_fit_ref 1.024
_refine_ls_hydrogen_treatment none
_refine_ls_matrix_type full
_refine_ls_number_parameters 64
_refine_ls_number_reflns 877
_refine_ls_number_restraints 0
_refine_ls_restrained_S_all 1.024
_refine_ls_R_factor_all 0.0600
_refine_ls_R_factor_gt 0.0425
_refine_ls_shift/su_max 0.000
_refine_ls_shift/su_mean 0.000
_refine_ls_structure_factor_coef Fsqd
_refine_ls_weighting_details 'calc w=1/[\s^2^(Fo^2^)+(0.0388P)^2^+2.2014P] where P=(Fo^2^+2Fc^2^)/3'
_refine_ls_weighting_scheme calc
_refine_ls_wR_factor_gt 0.1001
_refine_ls_wR_factor_ref 0.1087
_reflns_number_gt 683
_reflns_number_total 877
_reflns_threshold_expression >2sigma(I)
_cod_data_source_file ic6b02216_si_002.cif
_cod_data_source_block shelxl
_cod_database_code 4345088

loop_
_symmetry_equiv_pos_as_xyz
'x, y, z'
'-x, y, -z'
'x+1/2, y+1/2, z'
'-x+1/2, y+1/2, -z'
'-x, -y, -z'
'x, -y, z'
'-x+1/2, -y+1/2, -z'
'x+1/2, -y+1/2, z'

loop_
_atom_site_label
_atom_site_type_symbol
_atom_site_fract_x
_atom_site_fract_y
_atom_site_fract_z
_atom_site_U_iso_or_equiv
_atom_site_adp_type
_atom_site_occupancy
_atom_site_symmetry_multiplicity
_atom_site_calc_flag
_atom_site_refinement_flags
La1 La 0.25719(7) 0.0000 0.35863(7) 0.0074(3) Uani 1 2 d S
La2 La 0.46817(7) 0.0000 0.24350(7) 0.0075(4) Uani 1 2 d S
Zn1 Zn 0.08804(13) 0.0000 0.45167(14) 0.0081(5) Uani 1 2 d S
Zn2 Zn 0.64354(14) 0.0000 0.15089(15) 0.0089(5) Uani 1 2 d S
Zn3 Zn 0.80896(15) 0.0000 0.05786(16) 0.0172(6) Uani 1 2 d S
Zn4 Zn 0.0000 0.1100(10) 0.0000 0.0163(11) Uani 0.50 2 d SP
P1 P 0.0727(3) 0.0000 0.1754(4) 0.0118(10) Uani 1 2 d S
P2 P 0.0820(4) 0.0839(13) 0.6187(4) 0.0082(15) Uiso 0.50 1 d P
P3 P 0.1850(3) 0.0484(19) 0.7675(4) 0.0073(14) Uiso 0.50 1 d P
P4 P 0.3514(3) 0.0000 0.5843(3) 0.0071(9) Uani 1 2 d S
P5 P 0.3642(3) 0.0000 0.0182(3) 0.0135(11) Uani 1 2 d S

loop_
_atom_site_aniso_label
_atom_site_aniso_U_11
_atom_site_aniso_U_22
_atom_site_aniso_U_33
_atom_site_aniso_U_23
_atom_site_aniso_U_13
_atom_site_aniso_U_12
La1 0.0041(6) 0.0061(6) 0.0136(6) 0.000 0.0051(4) 0.000
La2 0.0035(6) 0.0085(6) 0.0122(6) 0.000 0.0049(4) 0.000
Zn1 0.0059(11) 0.0065(11) 0.0132(11) 0.000 0.0048(9) 0.000
Zn2 0.0055(11) 0.0096(12) 0.0149(11) 0.000 0.0076(9) 0.000
Zn3 0.0057(11) 0.0323(14) 0.0142(12) 0.000 0.0043(9) 0.000
Zn4 0.009(2) 0.026(3) 0.011(2) 0.000 0.0003(17) 0.000
P1 0.008(2) 0.010(2) 0.020(3) 0.000 0.008(2) 0.000
P4 0.005(2) 0.005(2) 0.012(2) 0.000 0.0042(18) 0.000
P5 0.004(2) 0.032(3) 0.004(2) 0.000 0.0021(18) 0.000

loop_
_atom_type_symbol
_atom_type_description
_atom_type_scat_dispersion_real
_atom_type_scat_dispersion_imag
_atom_type_scat_source
P P 0.1023 0.0942 'International Tables Vol C Tables 4.2.6.8 and 6.1.1.4'
Zn Zn 0.2839 1.4301 'International Tables Vol C Tables 4.2.6.8 and 6.1.1.4'
La La -0.2871 2.4523 'International Tables Vol C Tables 4.2.6.8 and 6.1.1.4'

loop_
_geom_angle_atom_site_label_1
_geom_angle_atom_site_label_2
_geom_angle_atom_site_label_3
_geom_angle
_geom_angle_site_symmetry_1
_geom_angle_site_symmetry_3
P2 La1 P2 71.1(2) 7_556 4_546
P2 La1 P3 89.84(16) 7_556 4_546
P2 La1 P3 42.75(15) 4_546 4_546
P2 La1 P3 42.75(15) 7_556 7_556
P2 La1 P3 89.84(16) 4_546 7_556
P3 La1 P3 77.9(3) 4_546 7_556
P2 La1 P4 156.86(14) 7_556 7_546
P2 La1 P4 96.36(13) 4_546 7_546
P3 La1 P4 93.69(15) 4_546 7_546
P3 La1 P4 159.88(14) 7_556 7_546
P2 La1 P4 96.36(13) 7_556 7_556
P2 La1 P4 156.86(14) 4_546 7_556
P3 La1 P4 159.88(14) 4_546 7_556
P3 La1 P4 93.69(15) 7_556 7_556
P4 La1 P4 88.10(12) 7_546 7_556
P2 La1 P4 80.00(13) 7_556 .
P2 La1 P4 80.00(13) 4_546 .
P3 La1 P4 121.36(13) 4_546 .
P3 La1 P4 121.36(13) 7_556 .
P4 La1 P4 78.65(12) 7_546 .
P4 La1 P4 78.65(12) 7_556 .
P2 La1 P1 125.12(13) 7_556 .
P2 La1 P1 125.12(13) 4_546 .
P3 La1 P1 82.75(12) 4_546 .
P3 La1 P1 82.75(12) 7_556 .
P4 La1 P1 78.02(11) 7_546 .
P4 La1 P1 78.02(11) 7_556 .
P4 La1 P1 147.32(12) . .
P2 La1 P3 93.98(15) 7_556 7_546
P2 La1 P3 41.77(14) 4_546 7_546
P3 La1 P3 5.5(2) 4_546 7_546
P3 La1 P3 83.46(12) 7_556 7_546
P4 La1 P3 88.45(13) 7_546 7_546
P4 La1 P3 161.37(13) 7_556 7_546
P4 La1 P3 118.52(11) . 7_546
P1 La1 P3 83.35(11) . 7_546
P2 La1 P3 41.77(14) 7_556 4_556
P2 La1 P3 93.98(15) 4_546 4_556
P3 La1 P3 83.46(12) 4_546 4_556
P3 La1 P3 5.5(2) 7_556 4_556
P4 La1 P3 161.37(13) 7_546 4_556
P4 La1 P3 88.45(13) 7_556 4_556
P4 La1 P3 118.52(12) . 4_556
P1 La1 P3 83.35(11) . 4_556
P3 La1 P3 89.0(2) 7_546 4_556
P2 La1 Zn1 135.37(11) 7_556 .
P2 La1 Zn1 135.37(11) 4_546 .
P3 La1 Zn1 134.62(12) 4_546 .
P3 La1 Zn1 134.62(12) 7_556 .
P4 La1 Zn1 44.06(6) 7_546 .
P4 La1 Zn1 44.06(6) 7_556 .
P4 La1 Zn1 73.36(10) . .
P1 La1 Zn1 73.96(10) . .
P3 La1 Zn1 130.13(11) 7_546 .
P3 La1 Zn1 130.13(11) 4_556 .
P2 La1 P2 9.53(14) 7_556 4_556
P2 La1 P2 80.66(14) 4_546 4_556
P3 La1 P2 97.21(16) 4_546 4_556
P3 La1 P2 40.07(14) 7_556 4_556
P4 La1 P2 159.97(13) 7_546 4_556
P4 La1 P2 87.40(12) 7_556 4_556
P4 La1 P2 81.33(11) . 4_556
P1 La1 P2 119.95(11) . 4_556
P3 La1 P2 101.70(15) 7_546 4_556
P3 La1 P2 37.83(14) 4_556 4_556
Zn1 La1 P2 128.14(10) . 4_556
P2 La2 P2 71.5(2) 7_556 4_546
P2 La2 P4 80.92(14) 7_556 5_656
P2 La2 P4 80.92(14) 4_546 5_656
P2 La2 P3 89.71(16) 7_556 4_546
P2 La2 P3 42.69(15) 4_546 4_546
P4 La2 P3 122.22(12) 5_656 4_546
P2 La2 P3 42.69(15) 7_556 7_556
P2 La2 P3 89.71(16) 4_546 7_556
P4 La2 P3 122.22(12) 5_656 7_556
P3 La2 P3 77.3(3) 4_546 7_556
P2 La2 P1 97.43(13) 7_556 3
P2 La2 P1 158.65(15) 4_546 3
P4 La2 P1 79.27(12) 5_656 3
P3 La2 P1 158.30(14) 4_546 3
P3 La2 P1 94.13(15) 7_556 3
P2 La2 P1 158.65(15) 7_556 3_545
P2 La2 P1 97.43(13) 4_546 3_545
P4 La2 P1 79.27(12) 5_656 3_545
P3 La2 P1 94.13(15) 4_546 3_545
P3 La2 P1 158.30(14) 7_556 3_545
P1 La2 P1 86.66(12) 3 3_545
P2 La2 P5 123.39(13) 7_556 .
P2 La2 P5 123.39(13) 4_546 .
P4 La2 P5 148.52(13) 5_656 .
P3 La2 P5 80.98(12) 4_546 .
P3 La2 P5 80.98(12) 7_556 .
P1 La2 P5 77.97(11) 3 .
P1 La2 P5 77.97(11) 3_545 .
P2 La2 P3 93.86(15) 7_556 7_546
P2 La2 P3 41.66(14) 4_546 7_546
P4 La2 P3 119.33(11) 5_656 7_546
P3 La2 P3 5.5(2) 4_546 7_546
P3 La2 P3 82.82(13) 7_556 7_546
P1 La2 P3 159.69(13) 3 7_546
P1 La2 P3 88.95(13) 3_545 7_546
P5 La2 P3 81.72(11) . 7_546
P2 La2 P3 41.66(14) 7_556 4_556
P2 La2 P3 93.86(15) 4_546 4_556
P4 La2 P3 119.33(11) 5_656 4_556
P3 La2 P3 82.82(13) 4_546 4_556
P3 La2 P3 5.5(2) 7_556 4_556
P1 La2 P3 88.95(13) 3 4_556
P1 La2 P3 159.69(13) 3_545 4_556
P5 La2 P3 81.72(11) . 4_556
P3 La2 P3 88.3(2) 7_546 4_556
P2 La2 P2 9.54(14) 7_556 4_556
P2 La2 P2 81.06(14) 4_546 4_556
P4 La2 P2 82.14(12) 5_656 4_556
P3 La2 P2 97.08(15) 4_546 4_556
P3 La2 P2 40.12(15) 7_556 4_556
P1 La2 P2 88.39(12) 3 4_556
P1 La2 P2 161.34(14) 3_545 4_556
P5 La2 P2 118.49(11) . 4_556
P3 La2 P2 101.57(14) 7_546 4_556
P3 La2 P2 37.83(14) 4_556 4_556
P2 La2 P2 81.06(14) 7_556 7_546
P2 La2 P2 9.54(14) 4_546 7_546
P4 La2 P2 82.14(12) 5_656 7_546
P3 La2 P2 40.12(15) 4_546 7_546
P3 La2 P2 97.08(15) 7_556 7_546
P1 La2 P2 161.34(14) 3 7_546
P1 La2 P2 88.39(12) 3_545 7_546
P5 La2 P2 118.49(11) . 7_546
P3 La2 P2 37.83(14) 7_546 7_546
P3 La2 P2 101.57(14) 4_556 7_546
P2 La2 P2 90.60(19) 4_556 7_546
P4 Zn1 P4 118.3(2) 7_556 7_546
P4 Zn1 P2 104.41(16) 7_556 .
P4 Zn1 P2 119.34(17) 7_546 .
P4 Zn1 P2 119.34(17) 7_556 6
P4 Zn1 P2 104.41(16) 7_546 6
P2 Zn1 P2 16.1(2) . 6
P4 Zn1 P2 118.39(17) 7_556 5_556
P4 Zn1 P2 103.66(16) 7_546 5_556
P2 Zn1 P2 90.0(2) . 5_556
P2 Zn1 P2 87.7(2) 6 5_556
P4 Zn1 P2 103.66(16) 7_556 2_556
P4 Zn1 P2 118.39(17) 7_546 2_556
P2 Zn1 P2 87.7(2) . 2_556
P2 Zn1 P2 90.0(2) 6 2_556
P2 Zn1 P2 16.0(2) 5_556 2_556
P4 Zn1 La1 59.16(10) 7_556 .
P4 Zn1 La1 59.16(10) 7_546 .
P2 Zn1 La1 134.83(16) . .
P2 Zn1 La1 134.83(16) 6 .
P2 Zn1 La1 135.22(15) 5_556 .
P2 Zn1 La1 135.22(15) 2_556 .
P4 Zn1 La2 116.30(13) 7_556 3_445
P4 Zn1 La2 56.27(11) 7_546 3_445
P2 Zn1 La2 135.07(14) . 3_445
P2 Zn1 La2 123.00(14) 6 3_445
P2 Zn1 La2 54.93(13) 5_556 3_445
P2 Zn1 La2 65.63(13) 2_556 3_445
La1 Zn1 La2 84.77(5) . 3_445
P4 Zn1 La2 56.27(11) 7_556 3_455
P4 Zn1 La2 116.30(13) 7_546 3_455
P2 Zn1 La2 123.00(14) . 3_455
P2 Zn1 La2 135.07(14) 6 3_455
P2 Zn1 La2 65.63(13) 5_556 3_455
P2 Zn1 La2 54.93(13) 2_556 3_455
La1 Zn1 La2 84.77(5) . 3_455
La2 Zn1 La2 71.10(5) 3_445 3_455
P4 Zn1 La1 57.26(11) 7_556 7_556
P4 Zn1 La1 117.05(13) 7_546 7_556
P2 Zn1 La1 55.16(14) . 7_556
P2 Zn1 La1 65.89(14) 6 7_556
P2 Zn1 La1 135.36(14) 5_556 7_556
P2 Zn1 La1 123.36(13) 2_556 7_556
La1 Zn1 La1 84.14(5) . 7_556
La2 Zn1 La1 168.91(6) 3_445 7_556
La2 Zn1 La1 107.89(3) 3_455 7_556
P4 Zn1 La1 117.05(13) 7_556 7_546
P4 Zn1 La1 57.26(11) 7_546 7_546
P2 Zn1 La1 65.89(14) . 7_546
P2 Zn1 La1 55.16(14) 6 7_546
P2 Zn1 La1 123.36(13) 5_556 7_546
P2 Zn1 La1 135.36(14) 2_556 7_546
La1 Zn1 La1 84.14(5) . 7_546
La2 Zn1 La1 107.89(3) 3_445 7_546
La2 Zn1 La1 168.91(6) 3_455 7_546
La1 Zn1 La1 70.87(5) 7_556 7_546
P5 Zn2 P1 107.02(13) 5_655 3_545
P5 Zn2 P1 107.02(13) 5_655 3
P1 Zn2 P1 116.6(2) 3_545 3
P5 Zn2 P3 97.09(17) 5_655 2_656
P1 Zn2 P3 117.6(2) 3_545 2_656
P1 Zn2 P3 109.1(2) 3 2_656
P5 Zn2 P3 97.09(17) 5_655 5_656
P1 Zn2 P3 109.1(2) 3_545 5_656
P1 Zn2 P3 117.6(2) 3 5_656
P3 Zn2 P3 9.2(4) 2_656 5_656
P5 Zn2 Zn4 60.71(10) 5_655 3_545
P1 Zn2 Zn4 51.85(13) 3_545 3_545
P1 Zn2 Zn4 108.04(15) 3 3_545
P3 Zn2 Zn4 141.03(17) 2_656 3_545
P3 Zn2 Zn4 133.65(17) 5_656 3_545
P5 Zn2 Zn4 60.71(10) 5_655 7
P1 Zn2 Zn4 108.04(15) 3_545 7
P1 Zn2 Zn4 51.85(13) 3 7
P3 Zn2 Zn4 133.65(17) 2_656 7
P3 Zn2 Zn4 141.03(17) 5_656 7
Zn4 Zn2 Zn4 66.05(14) 3_545 7
P5 Zn2 La2 129.97(13) 5_655 .
P1 Zn2 La2 58.50(10) 3_545 .
P1 Zn2 La2 58.50(10) 3 .
P3 Zn2 La2 132.74(13) 2_656 .
P3 Zn2 La2 132.74(13) 5_656 .
Zn4 Zn2 La2 78.03(5) 3_545 .
Zn4 Zn2 La2 78.03(5) 7 .
P5 Zn2 La1 133.19(8) 5_655 3
P1 Zn2 La1 119.17(13) 3_545 3
P1 Zn2 La1 59.43(12) 3 3
P3 Zn2 La1 55.85(14) 2_656 3
P3 Zn2 La1 62.13(15) 5_656 3
Zn4 Zn2 La1 161.77(7) 3_545 3
Zn4 Zn2 La1 108.17(7) 7 3
La2 Zn2 La1 83.88(5) . 3
P5 Zn2 La1 133.19(8) 5_655 3_545
P1 Zn2 La1 59.43(12) 3_545 3_545
P1 Zn2 La1 119.17(13) 3 3_545
P3 Zn2 La1 62.13(15) 2_656 3_545
P3 Zn2 La1 55.85(15) 5_656 3_545
Zn4 Zn2 La1 108.17(7) 3_545 3_545
Zn4 Zn2 La1 161.77(7) 7 3_545
La2 Zn2 La1 83.88(5) . 3_545
La1 Zn2 La1 71.65(5) 3 3_545
P5 Zn3 P5 119.8(2) 3 3_545
P5 Zn3 P3 106.9(2) 3 2_656
P5 Zn3 P3 115.4(2) 3_545 2_656
P5 Zn3 P3 115.4(2) 3 5_656
P5 Zn3 P3 106.9(2) 3_545 5_656
P3 Zn3 P3 9.2(4) 2_656 5_656
P5 Zn3 P5 108.67(12) 3 5_655
P5 Zn3 P5 108.67(12) 3_545 5_655
P3 Zn3 P5 94.30(16) 2_656 5_655
P3 Zn3 P5 94.30(16) 5_656 5_655
P5 Zn3 Zn3 134.17(17) 3 7_645
P5 Zn3 Zn3 56.34(11) 3_545 7_645
P3 Zn3 Zn3 115.10(18) 2_656 7_645
P3 Zn3 Zn3 107.95(18) 5_656 7_645
P5 Zn3 Zn3 52.33(8) 5_655 7_645
P5 Zn3 Zn3 56.34(11) 3 7_655
P5 Zn3 Zn3 134.17(17) 3_545 7_655
P3 Zn3 Zn3 107.95(18) 2_656 7_655
P3 Zn3 Zn3 115.10(18) 5_656 7_655
P5 Zn3 Zn3 52.33(8) 5_655 7_655
Zn3 Zn3 Zn3 92.60(13) 7_645 7_655
P5 Zn3 La2 57.67(12) 3 3
P5 Zn3 La2 117.97(14) 3_545 3
P3 Zn3 La2 55.82(15) 2_656 3
P3 Zn3 La2 62.06(16) 5_656 3
P5 Zn3 La2 131.82(8) 5_655 3
Zn3 Zn3 La2 167.86(9) 7_645 3
Zn3 Zn3 La2 97.99(5) 7_655 3
P5 Zn3 La2 117.97(14) 3 3_545
P5 Zn3 La2 57.67(12) 3_545 3_545
P3 Zn3 La2 62.06(16) 2_656 3_545
P3 Zn3 La2 55.82(15) 5_656 3_545
P5 Zn3 La2 131.82(8) 5_655 3_545
Zn3 Zn3 La2 97.99(5) 7_645 3_545
Zn3 Zn3 La2 167.86(9) 7_655 3_545
La2 Zn3 La2 70.90(5) 3 3_545
Zn4 Zn4 P1 79.09(10) 5 .
Zn4 Zn4 P1 79.09(10) 5 5
P1 Zn4 P1 158.2(2) . 5
Zn4 Zn4 P5 125.91(9) 5 7
P1 Zn4 P5 97.47(14) . 7
P1 Zn4 P5 95.28(13) 5 7
Zn4 Zn4 P5 125.91(9) 5 3_455
P1 Zn4 P5 95.28(13) . 3_455
P1 Zn4 P5 97.47(14) 5 3_455
P5 Zn4 P5 108.17(18) 7 3_455
Zn4 Zn4 Zn2 123.03(7) 5 3_455
P1 Zn4 Zn2 52.66(8) . 3_455
P1 Zn4 Zn2 144.37(13) 5 3_455
P5 Zn4 Zn2 49.47(11) 7 3_455
P5 Zn4 Zn2 90.60(13) 3_455 3_455
Zn4 Zn4 Zn2 123.03(7) 5 7
P1 Zn4 Zn2 144.37(13) . 7
P1 Zn4 Zn2 52.66(8) 5 7
P5 Zn4 Zn2 90.60(13) 7 7
P5 Zn4 Zn2 49.47(11) 3_455 7
Zn2 Zn4 Zn2 113.95(14) 3_455 7
Zn4 P1 Zn4 21.8(2) 5 .
Zn4 P1 Zn2 94.09(17) 5 3_455
Zn4 P1 Zn2 75.49(14) . 3_455
Zn4 P1 Zn2 75.49(14) 5 3_445
Zn4 P1 Zn2 94.09(17) . 3_445
Zn2 P1 Zn2 116.6(2) 3_455 3_445
Zn4 P1 La2 96.38(14) 5 3_445
Zn4 P1 La2 111.76(17) . 3_445
Zn2 P1 La2 163.86(17) 3_455 3_445
Zn2 P1 La2 78.06(6) 3_445 3_445
Zn4 P1 La2 111.76(17) 5 3_455
Zn4 P1 La2 96.38(14) . 3_455
Zn2 P1 La2 78.06(6) 3_455 3_455
Zn2 P1 La2 163.86(17) 3_445 3_455
La2 P1 La2 86.66(12) 3_445 3_455
Zn4 P1 La1 145.59(18) 5 .
Zn4 P1 La1 145.59(18) . .
Zn2 P1 La1 78.23(13) 3_455 .
Zn2 P1 La1 78.23(13) 3_445 .
La2 P1 La1 99.52(12) 3_445 .
La2 P1 La1 99.52(12) 3_455 .
P2 P2 P3 86.1(2) 6 .
P2 P2 P3 75.8(2) 6 6
P3 P2 P3 10.4(4) . 6
P2 P2 Zn1 81.93(12) 6 .
P3 P2 Zn1 132.7(3) . .
P3 P2 Zn1 129.3(3) 6 .
P2 P2 Zn1 81.99(12) 6 5_556
P3 P2 Zn1 133.3(3) . 5_556
P3 P2 Zn1 129.9(3) 6 5_556
Zn1 P2 Zn1 90.0(2) . 5_556
P2 P2 La2 125.76(11) 6 7_556
P3 P2 La2 69.8(2) . 7_556
P3 P2 La2 76.7(2) 6 7_556
Zn1 P2 La2 148.8(2) . 7_556
Zn1 P2 La2 81.29(17) 5_556 7_556
P2 P2 La1 125.57(10) 6 7_556
P3 P2 La1 68.9(2) . 7_556
P3 P2 La1 75.8(2) 6 7_556
Zn1 P2 La1 81.60(16) . 7_556
Zn1 P2 La1 149.1(2) 5_556 7_556
La2 P2 La1 90.61(15) 7_556 7_556
P2 P2 La2 44.69(9) 6 7_546
P3 P2 La2 67.5(2) . 7_546
P3 P2 La2 60.0(2) 6 7_546
Zn1 P2 La2 124.80(19) . 7_546
Zn1 P2 La2 72.49(14) 5_556 7_546
La2 P2 La2 81.06(14) 7_556 7_546
La1 P2 La2 135.83(19) 7_556 7_546
P2 P2 La1 44.91(9) 6 7_546
P3 P2 La1 66.7(2) . 7_546
P3 P2 La1 59.3(2) 6 7_546
Zn1 P2 La1 72.72(14) . 7_546
Zn1 P2 La1 125.16(19) 5_556 7_546
La2 P2 La1 135.90(19) 7_556 7_546
La1 P2 La1 80.66(14) 7_556 7_546
La2 P2 La1 76.13(11) 7_546 7_546
P3 P3 P2 93.9(3) 6 .
P3 P3 P2 75.7(3) 6 6
P2 P3 P2 18.1(3) . 6
P3 P3 Zn3 85.40(18) 6 5_656
P2 P3 Zn3 138.3(3) . 5_656
P2 P3 Zn3 134.4(3) 6 5_656
P3 P3 Zn2 85.41(16) 6 5_656
P2 P3 Zn2 138.4(3) . 5_656
P2 P3 Zn2 134.5(3) 6 5_656
Zn3 P3 Zn2 83.24(16) 5_656 5_656
P3 P3 La1 128.97(13) 6 7_556
P2 P3 La1 68.4(2) . 7_556
P2 P3 La1 80.7(2) 6 7_556
Zn3 P3 La1 139.7(3) 5_656 7_556
Zn2 P3 La1 79.95(16) 5_656 7_556
P3 P3 La2 128.65(14) 6 7_556
P2 P3 La2 67.5(2) . 7_556
P2 P3 La2 79.8(2) 6 7_556
Zn3 P3 La2 80.54(15) 5_656 7_556
Zn2 P3 La2 140.3(3) 5_656 7_556
La1 P3 La2 89.5(2) 7_556 7_556
P3 P3 La1 45.51(11) 6 7_546
P2 P3 La1 75.4(2) . 7_546
P2 P3 La1 62.4(2) 6 7_546
Zn3 P3 La1 126.6(3) 5_656 7_546
Zn2 P3 La1 74.79(16) 5_656 7_546
La1 P3 La1 83.46(12) 7_556 7_546
La2 P3 La1 142.23(18) 7_556 7_546
P3 P3 La2 45.83(13) 6 7_546
P2 P3 La2 74.6(2) . 7_546
P2 P3 La2 61.7(2) 6 7_546
Zn3 P3 La2 75.34(15) 5_656 7_546
Zn2 P3 La2 127.2(3) 5_656 7_546
La1 P3 La2 142.31(18) 7_556 7_546
La2 P3 La2 82.82(13) 7_556 7_546
La1 P3 La2 80.55(17) 7_546 7_546
Zn1 P4 Zn1 118.3(2) 7_556 7_546
Zn1 P4 La1 164.85(16) 7_556 7_546
Zn1 P4 La1 76.78(6) 7_546 7_546
Zn1 P4 La1 76.78(6) 7_556 7_556
Zn1 P4 La1 164.85(16) 7_546 7_556
La1 P4 La1 88.10(12) 7_546 7_556
Zn1 P4 La2 81.66(12) 7_556 5_656
Zn1 P4 La2 81.66(12) 7_546 5_656
La1 P4 La2 103.17(12) 7_546 5_656
La1 P4 La2 103.17(12) 7_556 5_656
Zn1 P4 La1 80.91(12) 7_556 .
Zn1 P4 La1 80.91(12) 7_546 .
La1 P4 La1 101.35(12) 7_546 .
La1 P4 La1 101.35(12) 7_556 .
La2 P4 La1 145.62(16) 5_656 .
Zn3 P5 Zn3 119.8(2) 3_445 3_455
Zn3 P5 Zn2 110.88(13) 3_445 5_655
Zn3 P5 Zn2 110.88(13) 3_455 5_655
Zn3 P5 Zn3 71.33(12) 3_445 5_655
Zn3 P5 Zn3 71.33(12) 3_455 5_655
Zn2 P5 Zn3 85.00(16) 5_655 5_655
Zn3 P5 Zn4 152.73(18) 3_445 7
Zn3 P5 Zn4 82.75(10) 3_455 7
Zn2 P5 Zn4 69.83(11) 5_655 7
Zn3 P5 Zn4 134.42(13) 5_655 7
Zn3 P5 Zn4 82.75(10) 3_445 3_545
Zn3 P5 Zn4 152.73(18) 3_455 3_545
Zn2 P5 Zn4 69.83(11) 5_655 3_545
Zn3 P5 Zn4 134.42(13) 5_655 3_545
Zn4 P5 Zn4 71.83(18) 7 3_545
Zn3 P5 La2 80.89(12) 3_445 .
Zn3 P5 La2 80.89(12) 3_455 .
Zn2 P5 La2 153.11(19) 5_655 .
Zn3 P5 La2 121.89(16) 5_655 .
Zn4 P5 La2 88.63(12) 7 .
Zn4 P5 La2 88.63(12) 3_545 .

loop_
_geom_bond_atom_site_label_1
_geom_bond_atom_site_label_2
_geom_bond_distance
_geom_bond_site_symmetry_2
La1 P2 2.956(6) 7_556
La1 P2 2.956(6) 4_546
La1 P3 2.966(6) 4_546
La1 P3 2.966(6) 7_556
La1 P4 2.971(3) 7_546
La1 P4 2.971(3) 7_556
La1 P4 3.035(5) .
La1 P1 3.104(5) .
La1 P3 3.233(7) 7_546
La1 P3 3.233(7) 4_556
La1 Zn1 3.368(2) .
La1 P2 3.406(6) 4_556
La2 P2 2.941(6) 7_556
La2 P2 2.941(6) 4_546
La2 P4 2.986(5) 5_656
La2 P3 2.987(6) 4_546
La2 P3 2.987(6) 7_556
La2 P1 3.010(3) 3
La2 P1 3.010(3) 3_545
La2 P5 3.048(5) .
La2 P3 3.252(7) 7_546
La2 P3 3.252(7) 4_556
La2 P2 3.393(5) 4_556
La2 P2 3.393(6) 7_546
Zn1 P4 2.406(3) 7_556
Zn1 P4 2.406(3) 7_546
Zn1 P2 2.467(6) .
Zn1 P2 2.467(6) 6
Zn1 P2 2.487(6) 5_556
Zn1 P2 2.487(6) 2_556
Zn1 La2 3.553(2) 3_445
Zn1 La2 3.553(2) 3_455
Zn1 La1 3.563(2) 7_556
Zn1 La1 3.563(2) 7_546
Zn2 P5 2.394(5) 5_655
Zn2 P1 2.428(3) 3_545
Zn2 P1 2.428(3) 3
Zn2 P3 2.498(6) 2_656
Zn2 P3 2.498(6) 5_656
Zn2 Zn4 2.956(3) 3_545
Zn2 Zn4 2.956(3) 7
Zn2 La1 3.529(2) 3
Zn2 La1 3.529(2) 3_545
Zn3 P5 2.387(3) 3
Zn3 P5 2.387(3) 3_545
Zn3 P3 2.492(5) 2_656
Zn3 P3 2.492(5) 5_656
Zn3 P5 2.510(5) 5_655
Zn3 Zn3 2.857(3) 7_645
Zn3 Zn3 2.857(3) 7_655
Zn3 La2 3.561(2) 3
Zn3 La2 3.561(2) 3_545
Zn4 Zn4 0.909(8) 5
Zn4 P1 2.401(5) .
Zn4 P1 2.402(5) 5
Zn4 P5 2.747(5) 7
Zn4 P5 2.747(5) 3_455
Zn4 Zn2 2.956(3) 3_455
Zn4 Zn2 2.956(3) 7
P1 Zn4 2.401(5) 5
P1 Zn2 2.428(3) 3_455
P1 Zn2 2.428(3) 3_445
P1 La2 3.010(3) 3_445
P1 La2 3.010(3) 3_455
P2 P2 0.693(10) 6
P2 P3 2.158(8) .
P2 P3 2.222(8) 6
P2 Zn1 2.487(6) 5_556
P2 La2 2.942(6) 7_556
P2 La1 2.956(6) 7_556
P2 La2 3.394(5) 7_546
P2 La1 3.406(6) 7_546
P3 P3 0.400(16) 6
P3 P2 2.222(8) 6
P3 Zn3 2.492(5) 5_656
P3 Zn2 2.498(6) 5_656
P3 La1 2.966(6) 7_556
P3 La2 2.987(6) 7_556
P3 La1 3.233(6) 7_546
P3 La2 3.252(7) 7_546
P4 Zn1 2.406(3) 7_556
P4 Zn1 2.406(3) 7_546
P4 La1 2.971(3) 7_546
P4 La1 2.971(3) 7_556
P4 La2 2.986(5) 5_656
P5 Zn3 2.387(3) 3_445
P5 Zn3 2.387(3) 3_455
P5 Zn2 2.394(5) 5_655
P5 Zn3 2.510(5) 5_655
P5 Zn4 2.747(5) 7
P5 Zn4 2.747(5) 3_545
